data_1562065
loop_
_publ_author_name
'Greig, Natalie E.'
'Einkauf, Jeffrey D.'
'Clark, Jessica M.'
'Corcoran, Eric J.'
'Karram, Joseph P.'
'Kent, Charles A.'
'Eugene, Vadine E.'
'Chan, Benny C.'
'de Lill, Daniel T.'

_publ_section_title
;
 Luminescent lanthanide coordination polymers synthesized via in-situ
 hydrolysis of dimethyl-3,4-furandicarboxylate
;
_journal_name_full 'Journal of Solid State Chemistry'
_journal_page_first 402
_journal_page_last 409
_journal_paper_doi 10.1016/j.jssc.2015.01.014
_journal_volume 225
_journal_year 2015
_chemical_formula_sum 'C14 H12 Eu2 O17'
_chemical_formula_weight 756.16
_space_group_IT_number 14
_space_group_name_Hall '-P 2yn'
_space_group_name_H-M_alt 'P 1 21/n 1'
_atom_sites_solution_hydrogens geom
_atom_sites_solution_primary direct
_atom_sites_solution_secondary difmap
_audit_creation_method SHELXL-97
_cell_angle_alpha 90.00
_cell_angle_beta 103.7920(10)
_cell_angle_gamma 90.00
_cell_formula_units_Z 4
_cell_length_a 10.4299(5)
_cell_length_b 13.3456(7)
_cell_length_c 13.9782(7)
_cell_measurement_temperature 100(2)
_cell_volume 1889.57(16)
_computing_structure_refinement 'SHELXL-97 (Sheldrick, 2008)'
_computing_structure_solution 'SHELXS-97 (Sheldrick, 2008)'
_diffrn_ambient_temperature 100(2)
_diffrn_measured_fraction_theta_full 1.000
_diffrn_measured_fraction_theta_max 0.937
_diffrn_radiation_monochromator graphite
_diffrn_radiation_source 'fine-focus sealed tube'
_diffrn_radiation_type MoK\a
_diffrn_radiation_wavelength 0.71073
_diffrn_reflns_av_R_equivalents 0.0422
_diffrn_reflns_av_sigmaI/netI 0.0343
_diffrn_reflns_limit_h_max 13
_diffrn_reflns_limit_h_min -13
_diffrn_reflns_limit_k_max 18
_diffrn_reflns_limit_k_min -17
_diffrn_reflns_limit_l_max 18
_diffrn_reflns_limit_l_min -18
_diffrn_reflns_number 21929
_diffrn_reflns_theta_full 25.00
_diffrn_reflns_theta_max 28.69
_diffrn_reflns_theta_min 2.14
_exptl_absorpt_coefficient_mu 6.673
_exptl_absorpt_correction_T_max 0.7904
_exptl_absorpt_correction_T_min 0.4775
_exptl_crystal_density_diffrn 2.658
_exptl_crystal_density_method 'not measured'
_exptl_crystal_F_000 1432
_exptl_crystal_size_max 0.13
_exptl_crystal_size_mid 0.11
_exptl_crystal_size_min 0.04
_refine_diff_density_max 2.030
_refine_diff_density_min -0.791
_refine_diff_density_rms 0.172
_refine_ls_extinction_method none
_refine_ls_goodness_of_fit_ref 0.943
_refine_ls_hydrogen_treatment mixed
_refine_ls_matrix_type full
_refine_ls_number_parameters 316
_refine_ls_number_reflns 4557
_refine_ls_number_restraints 9
_refine_ls_restrained_S_all 0.942
_refine_ls_R_factor_all 0.0394
_refine_ls_R_factor_gt 0.0250
_refine_ls_shift/su_max 0.005
_refine_ls_shift/su_mean 0.000
_refine_ls_structure_factor_coef Fsqd
_refine_ls_weighting_details 'calc w=1/[\s^2^(Fo^2^)+(0.0332P)^2^+2.4658P] where P=(Fo^2^+2Fc^2^)/3'
_refine_ls_weighting_scheme calc
_refine_ls_wR_factor_gt 0.0562
_refine_ls_wR_factor_ref 0.0634
_reflns_number_gt 3482
_reflns_number_total 4557
_reflns_threshold_expression >2sigma(I)
_cod_data_source_file JSSC-2015-225-402.cif
_cod_data_source_block p21onn
_cod_database_code 1562065

loop_
_symmetry_equiv_pos_as_xyz
'x, y, z'
'-x+1/2, y+1/2, -z+1/2'
'-x, -y, -z'
'x-1/2, -y-1/2, z-1/2'

loop_
_atom_site_label
_atom_site_type_symbol
_atom_site_fract_x
_atom_site_fract_y
_atom_site_fract_z
_atom_site_U_iso_or_equiv
_atom_site_adp_type
_atom_site_occupancy
_atom_site_symmetry_multiplicity
_atom_site_calc_flag
_atom_site_refinement_flags
_atom_site_disorder_assembly
_atom_site_disorder_group
Eu1 Eu -0.055604(19) 0.298283(15) -0.133446(14) 0.00768(6) Uani 1 1 d . . .
Eu2 Eu 0.089221(19) 0.198860(15) 0.157016(14) 0.00781(6) Uani 1 1 d . . .
O1S O 0.7676(3) 0.0477(2) 0.2192(2) 0.0193(7) Uani 1 1 d D . .
H@9 H 0.826(3) 0.068(4) 0.267(2) 0.029 Uiso 1 1 d D . .
H@4 H 0.697(2) 0.066(4) 0.231(3) 0.029 Uiso 1 1 d D . .
O1 O -0.1265(3) 0.1299(2) -0.1262(2) 0.0136(6) Uani 1 1 d . . .
O2 O 0.1652(3) 0.0320(2) 0.1563(2) 0.0149(7) Uani 1 1 d . . .
O3 O 0.1228(3) 0.2018(2) -0.0012(2) 0.0107(6) Uani 1 1 d . . .
O4 O 0.3294(3) 0.2054(2) 0.1849(2) 0.0096(6) Uani 1 1 d . . .
O5 O 0.2054(3) 0.2006(2) 0.3381(2) 0.0107(6) Uani 1 1 d . . .
O6 O 0.0033(3) 0.1148(2) 0.5893(2) 0.0130(6) Uani 1 1 d . . .
O7 O 0.0129(3) 0.1254(2) 0.2963(2) 0.0128(6) Uani 1 1 d . . .
O8 O 0.5233(3) 0.1145(2) -0.0691(2) 0.0137(6) Uani 1 1 d . . .
O9 O 0.1363(3) 0.2040(2) -0.1554(2) 0.0136(6) Uani 1 1 d . . .
O11 O 0.1565(3) 0.3682(2) 0.1557(2) 0.0139(6) Uani 1 1 d . . .
O12 O -0.0991(3) 0.0953(3) 0.0762(2) 0.0166(7) Uani 1 1 d D . .
H@6 H -0.153(3) 0.071(4) 0.105(3) 0.025 Uiso 1 1 d D . .
H@3 H -0.133(4) 0.088(4) 0.0169(9) 0.025 Uiso 1 1 d D . .
O15 O 0.1409(3) 0.4019(2) -0.0459(2) 0.0161(7) Uani 1 1 d D . .
H@13 H 0.131(5) 0.4634(9) -0.050(3) 0.024 Uiso 1 1 d D . .
H@7 H 0.156(5) 0.389(3) 0.0135(11) 0.024 Uiso 1 1 d D . .
O16 O -0.1174(3) 0.4697(2) -0.1320(2) 0.0152(7) Uani 1 1 d . . .
C1 C -0.1176(4) 0.0502(3) -0.1726(3) 0.0122(9) Uani 1 1 d . . .
H1 H -0.0715 0.0529 -0.2235 0.015 Uiso 1 1 calc R . .
C2 C 0.1099(4) 0.1554(3) 0.3629(3) 0.0091(8) Uani 1 1 d . . .
C3 C 0.1052(4) 0.1419(3) 0.4670(3) 0.0105(8) Uani 1 1 d . . .
C4 C -0.0106(4) 0.1166(3) 0.4899(3) 0.0114(8) Uani 1 1 d . . .
H4 H -0.0905 0.1021 0.4427 0.014 Uiso 1 1 calc R . .
C5 C 0.1297(4) 0.1391(3) 0.6301(3) 0.0127(9) Uani 1 1 d . . .
H5 H 0.1663 0.1430 0.6991 0.015 Uiso 1 1 calc R . .
C6 C 0.1987(4) 0.1573(3) 0.5605(3) 0.0113(8) Uani 1 1 d . . .
C8 C 0.4224(4) 0.1572(3) 0.1591(3) 0.0107(8) Uani 1 1 d . . .
C9 C 0.4245(4) 0.1426(3) 0.0551(3) 0.0114(8) Uani 1 1 d . . .
C10 C 0.5381(4) 0.1172(3) 0.0298(3) 0.0123(9) Uani 1 1 d . . .
H10 H 0.6187 0.1030 0.0761 0.015 Uiso 1 1 calc R . .
C11 C 0.3954(4) 0.1394(3) -0.1095(3) 0.0123(9) Uani 1 1 d . . .
H11 H 0.3574 0.1437 -0.1782 0.015 Uiso 1 1 calc R . .
C12 C 0.3289(4) 0.1572(3) -0.0384(3) 0.0098(8) Uani 1 1 d . . .
C13 C 0.1894(4) 0.1874(3) -0.0661(3) 0.0100(8) Uani 1 1 d . . .
C14 C -0.1175(4) 0.5481(3) -0.1793(3) 0.0126(9) Uani 1 1 d . . .
H14 H -0.0860 0.5448 -0.2376 0.015 Uiso 1 1 calc R . .
C7A C 0.3395(4) 0.1868(3) 0.5880(3) 0.0117(9) Uani 1 1 d . . .
O13A O 0.3910(3) 0.2077(2) 0.6773(2) 0.0136(6) Uani 1 1 d . . .
O14A O 0.4068(3) 0.1942(2) 0.5236(2) 0.0119(6) Uani 1 1 d . . .
O10A O 0.5188(3) 0.1269(2) 0.2254(2) 0.0118(6) Uani 1 1 d . . .

loop_
_atom_site_aniso_label
_atom_site_aniso_U_11
_atom_site_aniso_U_22
_atom_site_aniso_U_33
_atom_site_aniso_U_23
_atom_site_aniso_U_13
_atom_site_aniso_U_12
Eu1 0.00853(11) 0.00849(11) 0.00604(10) 0.00001(8) 0.00180(8) 0.00035(8)
Eu2 0.00842(11) 0.00873(11) 0.00633(10) 0.00017(8) 0.00185(8) 0.00032(8)
O1S 0.0135(16) 0.0250(19) 0.0191(17) -0.0050(14) 0.0034(14) -0.0011(14)
O1 0.0156(16) 0.0117(16) 0.0123(15) -0.0009(12) 0.0009(13) 0.0008(12)
O2 0.0172(16) 0.0092(15) 0.0169(16) 0.0015(12) 0.0011(13) 0.0003(12)
O3 0.0091(14) 0.0135(15) 0.0084(14) -0.0021(12) 0.0001(12) 0.0018(12)
O4 0.0086(14) 0.0124(15) 0.0090(14) -0.0020(11) 0.0044(12) 0.0003(11)
O5 0.0097(14) 0.0135(15) 0.0086(14) 0.0005(11) 0.0015(12) -0.0038(12)
O6 0.0110(15) 0.0197(17) 0.0080(14) 0.0005(12) 0.0018(12) -0.0046(12)
O7 0.0125(15) 0.0165(16) 0.0086(14) 0.0003(12) 0.0008(12) -0.0036(12)
O8 0.0129(15) 0.0235(17) 0.0051(13) -0.0015(12) 0.0034(12) 0.0017(13)
O9 0.0137(15) 0.0182(16) 0.0076(14) 0.0017(12) 0.0001(12) 0.0049(13)
O11 0.0120(15) 0.0105(15) 0.0177(16) 0.0001(12) 0.0008(13) 0.0013(12)
O12 0.0139(16) 0.0241(18) 0.0115(15) 0.0001(14) 0.0022(13) -0.0064(14)
O15 0.0219(17) 0.0123(16) 0.0129(15) 0.0013(13) 0.0018(14) -0.0035(14)
O16 0.0196(17) 0.0120(16) 0.0138(15) -0.0005(12) 0.0035(13) 0.0035(12)
C1 0.012(2) 0.007(2) 0.016(2) -0.0002(16) -0.0020(17) -0.0015(16)
C2 0.013(2) 0.0063(19) 0.0082(19) -0.0013(15) 0.0027(17) 0.0032(16)
C3 0.011(2) 0.011(2) 0.009(2) 0.0024(16) 0.0010(17) 0.0015(16)
C4 0.014(2) 0.015(2) 0.0052(18) 0.0022(16) 0.0010(17) 0.0021(17)
C5 0.014(2) 0.013(2) 0.010(2) 0.0011(16) 0.0000(18) -0.0014(17)
C6 0.012(2) 0.010(2) 0.012(2) -0.0003(16) 0.0043(17) 0.0011(16)
C8 0.014(2) 0.009(2) 0.009(2) -0.0007(16) 0.0042(17) -0.0024(16)
C9 0.010(2) 0.014(2) 0.011(2) -0.0016(17) 0.0030(17) 0.0001(16)
C10 0.010(2) 0.018(2) 0.009(2) 0.0002(17) 0.0012(17) 0.0032(17)
C11 0.014(2) 0.013(2) 0.009(2) 0.0028(16) 0.0000(17) -0.0019(17)
C12 0.016(2) 0.009(2) 0.0046(18) 0.0000(15) 0.0024(17) 0.0014(16)
C13 0.014(2) 0.013(2) 0.0043(18) 0.0013(15) 0.0036(17) -0.0015(16)
C14 0.008(2) 0.013(2) 0.016(2) -0.0002(17) 0.0017(17) 0.0007(16)
C7A 0.014(2) 0.010(2) 0.010(2) 0.0017(16) 0.0013(17) 0.0024(16)
O13A 0.0120(15) 0.0194(17) 0.0088(14) -0.0020(12) 0.0017(12) -0.0029(12)
O14A 0.0115(15) 0.0177(16) 0.0074(14) 0.0008(12) 0.0043(12) -0.0013(12)
O10A 0.0086(14) 0.0179(16) 0.0075(14) -0.0010(12) -0.0007(12) 0.0020(12)

loop_
_atom_type_symbol
_atom_type_description
_atom_type_scat_dispersion_real
_atom_type_scat_dispersion_imag
_atom_type_scat_source
C C 0.0033 0.0016 'International Tables Vol C Tables 4.2.6.8 and 6.1.1.4'
H H 0.0000 0.0000 'International Tables Vol C Tables 4.2.6.8 and 6.1.1.4'
O O 0.0106 0.0060 'International Tables Vol C Tables 4.2.6.8 and 6.1.1.4'
Eu Eu -0.1578 3.6682 'International Tables Vol C Tables 4.2.6.8 and 6.1.1.4'

loop_
_geom_angle_atom_site_label_1
_geom_angle_atom_site_label_2
_geom_angle_atom_site_label_3
_geom_angle
_geom_angle_site_symmetry_1
_geom_angle_site_symmetry_3
O14A Eu1 O1 82.92(10) 4_565 .
O14A Eu1 O16 80.95(10) 4_565 .
O1 Eu1 O16 145.27(10) . .
O14A Eu1 O5 75.93(10) 4_565 4_565
O1 Eu1 O5 72.24(10) . 4_565
O16 Eu1 O5 74.09(10) . 4_565
O14A Eu1 O9 117.94(10) 4_565 .
O1 Eu1 O9 77.91(10) . .
O16 Eu1 O9 136.73(10) . .
O5 Eu1 O9 145.23(10) 4_565 .
O14A Eu1 O10A 152.23(10) 4_565 4_565
O1 Eu1 O10A 124.81(10) . 4_565
O16 Eu1 O10A 76.00(10) . 4_565
O5 Eu1 O10A 111.62(9) 4_565 4_565
O9 Eu1 O10A 71.85(9) . 4_565
O14A Eu1 O15 79.59(10) 4_565 .
O1 Eu1 O15 136.08(10) . .
O16 Eu1 O15 70.15(10) . .
O5 Eu1 O15 139.17(10) 4_565 .
O9 Eu1 O15 75.48(10) . .
O10A Eu1 O15 78.17(9) 4_565 .
O14A Eu1 O4 143.23(10) 4_565 4_565
O1 Eu1 O4 86.93(9) . 4_565
O16 Eu1 O4 87.88(9) . 4_565
O5 Eu1 O4 67.32(9) 4_565 4_565
O9 Eu1 O4 94.03(9) . 4_565
O10A Eu1 O4 51.53(9) 4_565 4_565
O15 Eu1 O4 128.97(9) . 4_565
O14A Eu1 O3 66.86(10) 4_565 .
O1 Eu1 O3 71.44(9) . .
O16 Eu1 O3 127.85(9) . .
O5 Eu1 O3 130.21(9) 4_565 .
O9 Eu1 O3 51.09(9) . .
O10A Eu1 O3 116.82(9) 4_565 .
O15 Eu1 O3 64.65(9) . .
O4 Eu1 O3 141.39(9) 4_565 .
O14A Eu1 C13 92.84(10) 4_565 .
O1 Eu1 C13 76.30(11) . .
O16 Eu1 C13 134.89(11) . .
O5 Eu1 C13 147.60(10) 4_565 .
O9 Eu1 C13 25.33(10) . .
O10A Eu1 C13 92.55(10) 4_565 .
O15 Eu1 C13 64.80(11) . .
O4 Eu1 C13 118.88(10) 4_565 .
O3 Eu1 C13 26.15(10) . .
O14A Eu1 C8 160.15(11) 4_565 4_565
O1 Eu1 C8 106.47(11) . 4_565
O16 Eu1 C8 81.70(11) . 4_565
O5 Eu1 C8 90.09(11) 4_565 4_565
O9 Eu1 C8 81.53(11) . 4_565
O10A Eu1 C8 25.45(10) 4_565 4_565
O15 Eu1 C8 103.40(11) . 4_565
O4 Eu1 C8 26.10(10) 4_565 4_565
O3 Eu1 C8 132.41(10) . 4_565
C13 Eu1 C8 106.26(11) . 4_565
O14A Eu1 Eu2 110.14(7) 4_565 4_565
O1 Eu1 Eu2 78.67(7) . 4_565
O16 Eu1 Eu2 78.38(7) . 4_565
O5 Eu1 Eu2 34.25(7) 4_565 4_565
O9 Eu1 Eu2 122.51(7) . 4_565
O10A Eu1 Eu2 80.28(6) 4_565 4_565
O15 Eu1 Eu2 145.24(7) . 4_565
O4 Eu1 Eu2 33.09(6) 4_565 4_565
O3 Eu1 Eu2 150.11(6) . 4_565
C13 Eu1 Eu2 143.39(8) . 4_565
C8 Eu1 Eu2 56.59(8) 4_565 4_565
O3 Eu2 O2 83.39(10) . .
O3 Eu2 O11 82.19(10) . .
O2 Eu2 O11 143.00(10) . .
O3 Eu2 O4 76.66(10) . .
O2 Eu2 O4 72.69(10) . .
O11 Eu2 O4 70.89(10) . .
O3 Eu2 O12 81.76(10) . .
O2 Eu2 O12 72.47(11) . .
O11 Eu2 O12 137.95(10) . .
O4 Eu2 O12 140.66(10) . .
O3 Eu2 O7 155.01(10) . .
O2 Eu2 O7 78.53(10) . .
O11 Eu2 O7 122.40(10) . .
O4 Eu2 O7 113.50(9) . .
O12 Eu2 O7 76.46(10) . .
O3 Eu2 O13A 114.75(10) . 4_565
O2 Eu2 O13A 139.54(10) . 4_565
O11 Eu2 O13A 77.20(10) . 4_565
O4 Eu2 O13A 144.33(9) . 4_565
O12 Eu2 O13A 74.83(10) . 4_565
O7 Eu2 O13A 71.15(9) . 4_565
O3 Eu2 O5 143.84(10) . .
O2 Eu2 O5 86.10(10) . .
O11 Eu2 O5 85.80(9) . .
O4 Eu2 O5 67.18(9) . .
O12 Eu2 O5 127.35(10) . .
O7 Eu2 O5 52.01(9) . .
O13A Eu2 O5 95.40(9) 4_565 .
O3 Eu2 O14A 65.08(9) . 4_565
O2 Eu2 O14A 132.04(9) . 4_565
O11 Eu2 O14A 69.81(9) . 4_565
O4 Eu2 O14A 127.69(9) . 4_565
O12 Eu2 O14A 68.17(10) . 4_565
O7 Eu2 O14A 116.26(9) . 4_565
O13A Eu2 O14A 49.67(9) 4_565 4_565
O5 Eu2 O14A 140.17(9) . 4_565
O3 Eu2 C2 163.55(11) . .
O2 Eu2 C2 82.52(11) . .
O11 Eu2 C2 104.31(11) . .
O4 Eu2 C2 91.05(10) . .
O12 Eu2 C2 101.95(11) . .
O7 Eu2 C2 25.79(10) . .
O13A Eu2 C2 81.60(10) 4_565 .
O5 Eu2 C2 26.26(10) . .
O14A Eu2 C2 131.26(10) 4_565 .
O3 Eu2 C7A 90.11(11) . 4_565
O2 Eu2 C7A 138.61(11) . 4_565
O11 Eu2 C7A 75.30(11) . 4_565
O4 Eu2 C7A 144.97(10) . 4_565
O12 Eu2 C7A 66.14(11) . 4_565
O7 Eu2 C7A 92.13(11) . 4_565
O13A Eu2 C7A 24.83(10) 4_565 4_565
O5 Eu2 C7A 119.53(10) . 4_565
O14A Eu2 C7A 25.30(10) 4_565 4_565
C2 Eu2 C7A 106.09(11) . 4_565
O3 Eu2 Eu1 111.18(7) . 4_666
O2 Eu2 Eu1 76.55(7) . 4_666
O11 Eu2 Eu1 77.28(7) . 4_666
O4 Eu2 Eu1 34.53(6) . 4_666
O12 Eu2 Eu1 144.72(8) . 4_666
O7 Eu2 Eu1 81.28(6) . 4_666
O13A Eu2 Eu1 122.87(7) 4_565 4_666
O5 Eu2 Eu1 32.68(6) . 4_666
O14A Eu2 Eu1 147.09(6) 4_565 4_666
C2 Eu2 Eu1 57.05(8) . 4_666
C7A Eu2 Eu1 142.35(8) 4_565 4_666
H@9 O1S H@4 105(2) . .
C1 O1 Eu1 135.7(3) . .
C1 O2 Eu2 132.8(3) 3 .
C13 O3 Eu2 154.5(3) . .
C13 O3 Eu1 89.3(2) . .
Eu2 O3 Eu1 115.87(11) . .
C8 O4 Eu2 138.7(3) . .
C8 O4 Eu1 93.6(2) . 4_666
Eu2 O4 Eu1 112.38(10) . 4_666
C2 O5 Eu1 142.4(3) . 4_666
C2 O5 Eu2 92.8(2) . .
Eu1 O5 Eu2 113.07(11) 4_666 .
C5 O6 C4 106.5(3) . .
C2 O7 Eu2 95.9(2) . .
C10 O8 C11 106.2(3) . .
C13 O9 Eu1 98.4(3) . .
C14 O11 Eu2 136.9(3) 3_565 .
Eu2 O12 H@6 124(3) . .
Eu2 O12 H@3 129(3) . .
H@6 O12 H@3 105(2) . .
Eu1 O15 H@13 116(3) . .
Eu1 O15 H@7 108(3) . .
H@13 O15 H@7 105(2) . .
C14 O16 Eu1 140.7(3) . .
O2 C1 O1 124.6(4) 3 .
O2 C1 H1 117.7 3 .
O1 C1 H1 117.7 . .
O7 C2 O5 119.1(4) . .
O7 C2 C3 118.5(4) . .
O5 C2 C3 122.3(4) . .
O7 C2 Eu2 58.3(2) . .
O5 C2 Eu2 61.0(2) . .
C3 C2 Eu2 172.5(3) . .
C4 C3 C6 105.5(4) . .
C4 C3 C2 120.0(4) . .
C6 C3 C2 134.3(4) . .
O6 C4 C3 111.0(4) . .
O6 C4 H4 124.5 . .
C3 C4 H4 124.5 . .
O6 C5 C6 111.8(4) . .
O6 C5 H5 124.1 . .
C6 C5 H5 124.1 . .
C5 C6 C3 105.2(4) . .
C5 C6 C7A 121.5(4) . .
C3 C6 C7A 133.3(4) . .
O10A C8 O4 118.5(4) . .
O10A C8 C9 119.1(4) . .
O4 C8 C9 122.2(4) . .
O10A C8 Eu1 58.3(2) . 4_666
O4 C8 Eu1 60.3(2) . 4_666
C9 C8 Eu1 173.4(3) . 4_666
C10 C9 C12 104.6(4) . .
C10 C9 C8 120.6(4) . .
C12 C9 C8 134.5(4) . .
O8 C10 C9 112.2(4) . .
O8 C10 H10 123.9 . .
C9 C10 H10 123.9 . .
O8 C11 C12 111.1(4) . .
O8 C11 H11 124.4 . .
C12 C11 H11 124.4 . .
C11 C12 C9 105.8(4) . .
C11 C12 C13 120.0(4) . .
C9 C12 C13 134.1(4) . .
O9 C13 O3 119.4(4) . .
O9 C13 C12 119.0(4) . .
O3 C13 C12 121.6(4) . .
O9 C13 Eu1 56.2(2) . .
O3 C13 Eu1 64.5(2) . .
C12 C13 Eu1 164.3(3) . .
O16 C14 O11 124.6(4) . 3_565
O16 C14 H14 117.7 . .
O11 C14 H14 117.7 3_565 .
O13A C7A O14A 120.3(4) . .
O13A C7A C6 118.4(4) . .
O14A C7A C6 121.2(4) . .
O13A C7A Eu2 55.6(2) . 4_666
O14A C7A Eu2 66.5(2) . 4_666
C6 C7A Eu2 163.5(3) . 4_666
C7A O13A Eu2 99.6(3) . 4_666
C7A O14A Eu1 156.9(3) . 4_666
C7A O14A Eu2 88.2(2) . 4_666
Eu1 O14A Eu2 112.10(11) 4_666 4_666
C8 O10A Eu1 96.3(2) . 4_666

loop_
_geom_bond_atom_site_label_1
_geom_bond_atom_site_label_2
_geom_bond_distance
_geom_bond_site_symmetry_2
Eu1 O14A 2.322(3) 4_565
Eu1 O1 2.375(3) .
Eu1 O16 2.379(3) .
Eu1 O5 2.429(3) 4_565
Eu1 O9 2.444(3) .
Eu1 O10A 2.494(3) 4_565
Eu1 O15 2.533(3) .
Eu1 O4 2.537(3) 4_565
Eu1 O3 2.627(3) .
Eu1 C13 2.909(4) .
Eu1 C8 2.915(4) 4_565
Eu1 Eu2 4.1389(3) 4_565
Eu2 O3 2.321(3) .
Eu2 O2 2.364(3) .
Eu2 O11 2.368(3) .
Eu2 O4 2.444(3) .
Eu2 O12 2.447(3) .
Eu2 O7 2.474(3) .
Eu2 O13A 2.488(3) 4_565
Eu2 O5 2.532(3) .
Eu2 O14A 2.729(3) 4_565
Eu2 C2 2.893(4) .
Eu2 C7A 2.974(4) 4_565
Eu2 Eu1 4.1388(3) 4_666
O1S H@9 0.833(10) .
O1S H@4 0.827(10) .
O1 C1 1.260(5) .
O2 C1 1.247(5) 3
O3 C13 1.282(5) .
O4 C8 1.285(5) .
O4 Eu1 2.537(3) 4_666
O5 C2 1.282(5) .
O5 Eu1 2.429(3) 4_666
O6 C5 1.345(5) .
O6 C4 1.363(5) .
O7 C2 1.265(5) .
O8 C10 1.355(5) .
O8 C11 1.359(5) .
O9 C13 1.258(5) .
O11 C14 1.260(5) 3_565
O12 H@6 0.827(10) .
O12 H@3 0.826(10) .
O15 H@13 0.828(10) .
O15 H@7 0.827(10) .
O16 C14 1.237(5) .
C1 O2 1.247(5) 3
C1 H1 0.9500 .
C2 C3 1.479(5) .
C3 C4 1.364(6) .
C3 C6 1.448(6) .
C4 H4 0.9500 .
C5 C6 1.363(6) .
C5 H5 0.9500 .
C6 C7A 1.479(6) .
C8 O10A 1.260(5) .
C8 C9 1.472(5) .
C8 Eu1 2.915(4) 4_666
C9 C10 1.358(6) .
C9 C12 1.456(6) .
C10 H10 0.9500 .
C11 C12 1.361(6) .
C11 H11 0.9500 .
C12 C13 1.469(6) .
C14 O11 1.260(5) 3_565
C14 H14 0.9500 .
C7A O13A 1.266(5) .
C7A O14A 1.272(5) .
C7A Eu2 2.974(4) 4_666
O13A Eu2 2.488(3) 4_666
O14A Eu1 2.322(3) 4_666
O14A Eu2 2.729(3) 4_666
O10A Eu1 2.494(3) 4_666
